data_2230928
loop_
_publ_author_name
'Keng, Thy Chun'
'Lo, Kong Mun'
'Ng, Seik Weng'

_publ_section_title
;
 Trimethylphenylammonium
 \m-bromido-bis[dibromidobis(4-bromobenzyl)stannate(IV)]
;
_journal_coeditor_code XU5234
_journal_issue 7
_journal_name_full 'Acta Crystallographica Section E'
_journal_page_first m872
_journal_paper_doi 10.1107/S1600536811021295
_journal_volume 67
_journal_year 2011
_chemical_formula_iupac '(C9 H14 N) [Sn2 Br5 (C7 H6 Br)4]'
_chemical_formula_moiety 'C9 H14 N +, C28 H24 Br9 Sn2 -'
_chemical_formula_sum 'C37 H38 Br9 N Sn2'
_chemical_formula_weight 1453.25
_chemical_name_systematic
;
Trimethylphenylammonium \m-bromido-bis[dibromidobis(4-bromobenzyl)stannate(IV)]
;
_space_group_IT_number 14
_symmetry_cell_setting monoclinic
_symmetry_space_group_name_Hall '-P 2ybc'
_symmetry_space_group_name_H-M 'P 1 21/c 1'
_atom_sites_solution_hydrogens geom
_atom_sites_solution_primary direct
_atom_sites_solution_secondary difmap
_audit_creation_method SHELXL-97
_cell_angle_alpha 90.00
_cell_angle_beta 100.8540(7)
_cell_angle_gamma 90.00
_cell_formula_units_Z 4
_cell_length_a 12.7274(2)
_cell_length_b 25.5126(3)
_cell_length_c 13.5135(2)
_cell_measurement_reflns_used 9891
_cell_measurement_temperature 100(2)
_cell_measurement_theta_max 28.32
_cell_measurement_theta_min 2.17
_cell_volume 4309.46(11)
_computing_cell_refinement 'SAINT (Bruker, 2009)'
_computing_data_collection 'APEX2 (Bruker, 2009)'
_computing_data_reduction 'SAINT (Bruker, 2009)'
_computing_molecular_graphics 'X-SEED (Barbour, 2001)'
_computing_publication_material 'publCIF (Westrip, 2010)'
_computing_structure_refinement 'SHELXL97 (Sheldrick, 2008)'
_computing_structure_solution 'SHELXS97 (Sheldrick, 2008)'
_diffrn_ambient_temperature 100(2)
_diffrn_measured_fraction_theta_full 0.999
_diffrn_measured_fraction_theta_max 0.999
_diffrn_measurement_device_type 'Bruker SMART APEX'
_diffrn_measurement_method \w
_diffrn_radiation_monochromator graphite
_diffrn_radiation_source 'fine-focus sealed tube'
_diffrn_radiation_type MoK\a
_diffrn_radiation_wavelength 0.71073
_diffrn_reflns_av_R_equivalents 0.0421
_diffrn_reflns_av_sigmaI/netI 0.0401
_diffrn_reflns_limit_h_max 16
_diffrn_reflns_limit_h_min -16
_diffrn_reflns_limit_k_max 33
_diffrn_reflns_limit_k_min -33
_diffrn_reflns_limit_l_max 17
_diffrn_reflns_limit_l_min -17
_diffrn_reflns_number 39991
_diffrn_reflns_theta_full 27.50
_diffrn_reflns_theta_max 27.50
_diffrn_reflns_theta_min 1.73
_diffrn_standards_decay_% 0
_diffrn_standards_interval_count 0
_diffrn_standards_interval_time 0
_diffrn_standards_number 0
_exptl_absorpt_coefficient_mu 9.531
_exptl_absorpt_correction_T_max 1.0000
_exptl_absorpt_correction_T_min 0.3685
_exptl_absorpt_correction_type multi-scan
_exptl_absorpt_process_details '(SADABS; Sheldrick, 1996)'
_exptl_crystal_colour Yellow
_exptl_crystal_density_diffrn 2.240
_exptl_crystal_density_method 'not measured'
_exptl_crystal_description Block
_exptl_crystal_F_000 2728
_exptl_crystal_size_max 0.25
_exptl_crystal_size_mid 0.20
_exptl_crystal_size_min 0.20
_refine_diff_density_max 1.909
_refine_diff_density_min -0.572
_refine_ls_extinction_method none
_refine_ls_goodness_of_fit_ref 1.010
_refine_ls_hydrogen_treatment constr
_refine_ls_matrix_type full
_refine_ls_number_parameters 442
_refine_ls_number_reflns 9908
_refine_ls_number_restraints 0
_refine_ls_restrained_S_all 1.010
_refine_ls_R_factor_all 0.0541
_refine_ls_R_factor_gt 0.0346
_refine_ls_shift/su_max 0.001
_refine_ls_shift/su_mean 0.001
_refine_ls_structure_factor_coef Fsqd
_refine_ls_weighting_details 'calc w=1/[\s^2^(Fo^2^)+(0.0341P)^2^+7.3533P] where P=(Fo^2^+2Fc^2^)/3'
_refine_ls_weighting_scheme calc
_refine_ls_wR_factor_gt 0.0690
_refine_ls_wR_factor_ref 0.0754
_reflns_number_gt 7661
_reflns_number_total 9908
_reflns_threshold_expression I>2\s(I)
_cod_data_source_file xu5234.cif
_cod_data_source_block I
_cod_original_sg_symbol_H-M 'P 21/c'
_cod_database_code 2230928
_cod_database_fobs_code 2230928

loop_
_symmetry_equiv_pos_as_xyz
'x, y, z'
'-x, y+1/2, -z+1/2'
'-x, -y, -z'
'x, -y-1/2, z-1/2'

loop_
_atom_site_type_symbol
_atom_site_label
_atom_site_fract_x
_atom_site_fract_y
_atom_site_fract_z
_atom_site_U_iso_or_equiv
_atom_site_adp_type
_atom_site_calc_flag
_atom_site_refinement_flags
_atom_site_occupancy
_atom_site_symmetry_multiplicity
_atom_site_disorder_assembly
_atom_site_disorder_group
Sn Sn1 0.81786(2) 0.337729(12) 0.94404(2) 0.01448(7) Uani d . 1 1 . .
Sn Sn2 0.70478(2) 0.337048(12) 0.54752(2) 0.01443(7) Uani d . 1 1 . .
Br Br1 0.86566(3) 0.287857(17) 1.11616(3) 0.01834(10) Uani d . 1 1 . .
Br Br2 0.92320(3) 0.418920(17) 0.99980(3) 0.01920(10) Uani d . 1 1 . .
Br Br3 0.61807(4) 0.52309(2) 1.27020(4) 0.03240(13) Uani d . 1 1 . .
Br Br4 1.38301(4) 0.36296(2) 0.97869(4) 0.02558(11) Uani d . 1 1 . .
Br Br5 0.59378(4) 0.416124(18) 0.48842(3) 0.02092(10) Uani d . 1 1 . .
Br Br6 0.75532(4) 0.394348(18) 0.74303(3) 0.02003(10) Uani d . 1 1 . .
Br Br7 0.66142(3) 0.287356(18) 0.37302(3) 0.01896(10) Uani d . 1 1 . .
Br Br8 0.14869(4) 0.36492(2) 0.56486(4) 0.02844(12) Uani d . 1 1 . .
Br Br9 0.93742(4) 0.516322(19) 0.22308(4) 0.02822(12) Uani d . 1 1 . .
N N1 0.7352(3) 0.56483(15) 0.7507(3) 0.0189(8) Uani d . 1 1 . .
C C1 0.6533(3) 0.35253(18) 0.9558(3) 0.0170(9) Uani d . 1 1 . .
H H1A 0.6132 0.3644 0.8897 0.020 Uiso calc R 1 1 . .
H H1B 0.6203 0.3195 0.9734 0.020 Uiso calc R 1 1 . .
C C2 0.6447(3) 0.39277(17) 1.0331(3) 0.0148(9) Uani d . 1 1 . .
C C3 0.6342(4) 0.44532(19) 1.0054(4) 0.0232(10) Uani d . 1 1 . .
H H3 0.6324 0.4548 0.9372 0.028 Uiso calc R 1 1 . .
C C4 0.6263(4) 0.48384(19) 1.0753(4) 0.0261(11) Uani d . 1 1 . .
H H4 0.6185 0.5196 1.0555 0.031 Uiso calc R 1 1 . .
C C5 0.6299(3) 0.46979(18) 1.1740(4) 0.0207(10) Uani d . 1 1 . .
C C6 0.6394(3) 0.41858(18) 1.2051(3) 0.0192(9) Uani d . 1 1 . .
H H6 0.6411 0.4096 1.2736 0.023 Uiso calc R 1 1 . .
C C7 0.6466(3) 0.38005(17) 1.1337(3) 0.0171(9) Uani d . 1 1 . .
H H7 0.6530 0.3444 1.1540 0.021 Uiso calc R 1 1 . .
C C8 0.9143(3) 0.28879(17) 0.8651(3) 0.0167(9) Uani d . 1 1 . .
H H8A 0.9082 0.2517 0.8848 0.020 Uiso calc R 1 1 . .
H H8B 0.8882 0.2917 0.7915 0.020 Uiso calc R 1 1 . .
C C9 1.0284(3) 0.30581(17) 0.8906(3) 0.0151(9) Uani d . 1 1 . .
C C10 1.0675(3) 0.34458(18) 0.8336(3) 0.0185(9) Uani d . 1 1 . .
H H10 1.0218 0.3592 0.7765 0.022 Uiso calc R 1 1 . .
C C11 1.1727(3) 0.36190(18) 0.8598(3) 0.0195(9) Uani d . 1 1 . .
H H11 1.1991 0.3883 0.8213 0.023 Uiso calc R 1 1 . .
C C12 1.2381(3) 0.34023(17) 0.9423(3) 0.0176(9) Uani d . 1 1 . .
C C13 1.2024(4) 0.30160(18) 0.9994(3) 0.0196(10) Uani d . 1 1 . .
H H13 1.2489 0.2868 1.0557 0.024 Uiso calc R 1 1 . .
C C14 1.0973(4) 0.28488(17) 0.9725(3) 0.0189(9) Uani d . 1 1 . .
H H14 1.0718 0.2584 1.0114 0.023 Uiso calc R 1 1 . .
C C15 0.8704(3) 0.35093(18) 0.5378(3) 0.0181(9) Uani d . 1 1 . .
H H15A 0.9096 0.3633 0.6040 0.022 Uiso calc R 1 1 . .
H H15B 0.9033 0.3176 0.5220 0.022 Uiso calc R 1 1 . .
C C16 0.8814(3) 0.39068(18) 0.4590(3) 0.0169(9) Uani d . 1 1 . .
C C17 0.8833(4) 0.44396(19) 0.4823(4) 0.0253(11) Uani d . 1 1 . .
H H17 0.8750 0.4548 0.5477 0.030 Uiso calc R 1 1 . .
C C18 0.8968(4) 0.48114(19) 0.4118(4) 0.0260(11) Uani d . 1 1 . .
H H18 0.8974 0.5174 0.4280 0.031 Uiso calc R 1 1 . .
C C19 0.9096(3) 0.46504(18) 0.3176(3) 0.0195(9) Uani d . 1 1 . .
C C20 0.9056(3) 0.41296(17) 0.2910(3) 0.0188(9) Uani d . 1 1 . .
H H20 0.9126 0.4027 0.2250 0.023 Uiso calc R 1 1 . .
C C21 0.8913(3) 0.37575(17) 0.3617(3) 0.0160(9) Uani d . 1 1 . .
H H21 0.8881 0.3397 0.3439 0.019 Uiso calc R 1 1 . .
C C22 0.6133(3) 0.28391(16) 0.6225(3) 0.0147(9) Uani d . 1 1 . .
H H22A 0.6149 0.2484 0.5934 0.018 Uiso calc R 1 1 . .
H H22B 0.6456 0.2820 0.6950 0.018 Uiso calc R 1 1 . .
C C23 0.5001(3) 0.30229(16) 0.6105(3) 0.0148(9) Uani d . 1 1 . .
C C24 0.4648(4) 0.32903(18) 0.6869(3) 0.0204(10) Uani d . 1 1 . .
H H24 0.5127 0.3350 0.7488 0.025 Uiso calc R 1 1 . .
C C25 0.3601(4) 0.34747(18) 0.6745(3) 0.0211(10) Uani d . 1 1 . .
H H25 0.3359 0.3649 0.7283 0.025 Uiso calc R 1 1 . .
C C26 0.2930(3) 0.34026(18) 0.5848(3) 0.0188(9) Uani d . 1 1 . .
C C27 0.3249(3) 0.31357(19) 0.5063(3) 0.0204(10) Uani d . 1 1 . .
H H27 0.2768 0.3082 0.4443 0.025 Uiso calc R 1 1 . .
C C28 0.4287(3) 0.29492(18) 0.5205(3) 0.0189(9) Uani d . 1 1 . .
H H28 0.4517 0.2766 0.4673 0.023 Uiso calc R 1 1 . .
C C29 0.7368(3) 0.62369(18) 0.7491(3) 0.0181(9) Uani d . 1 1 . .
C C30 0.8351(4) 0.64841(18) 0.7540(3) 0.0223(10) Uani d . 1 1 . .
H H30 0.8986 0.6282 0.7594 0.027 Uiso calc R 1 1 . .
C C31 0.8400(4) 0.70240(19) 0.7508(3) 0.0229(10) Uani d . 1 1 . .
H H31 0.9070 0.7193 0.7534 0.027 Uiso calc R 1 1 . .
C C32 0.7478(4) 0.7321(2) 0.7439(3) 0.0246(10) Uani d . 1 1 . .
H H32 0.7512 0.7692 0.7408 0.030 Uiso calc R 1 1 . .
C C33 0.6507(4) 0.70722(19) 0.7416(3) 0.0231(10) Uani d . 1 1 . .
H H33 0.5878 0.7276 0.7386 0.028 Uiso calc R 1 1 . .
C C34 0.6438(4) 0.65296(19) 0.7435(3) 0.0207(10) Uani d . 1 1 . .
H H34 0.5768 0.6361 0.7410 0.025 Uiso calc R 1 1 . .
C C35 0.6252(4) 0.54242(19) 0.7476(4) 0.0286(11) Uani d . 1 1 . .
H H35A 0.5770 0.5548 0.6869 0.043 Uiso calc R 1 1 . .
H H35B 0.5982 0.5538 0.8074 0.043 Uiso calc R 1 1 . .
H H35C 0.6289 0.5041 0.7464 0.043 Uiso calc R 1 1 . .
C C36 0.7741(4) 0.5443(2) 0.6599(4) 0.0306(12) Uani d . 1 1 . .
H H36A 0.7283 0.5578 0.5986 0.046 Uiso calc R 1 1 . .
H H36B 0.7714 0.5060 0.6597 0.046 Uiso calc R 1 1 . .
H H36C 0.8479 0.5559 0.6620 0.046 Uiso calc R 1 1 . .
C C37 0.8053(4) 0.5446(2) 0.8456(4) 0.0284(11) Uani d . 1 1 . .
H H37A 0.7794 0.5582 0.9045 0.043 Uiso calc R 1 1 . .
H H37B 0.8791 0.5563 0.8480 0.043 Uiso calc R 1 1 . .
H H37C 0.8030 0.5062 0.8461 0.043 Uiso calc R 1 1 . .

loop_
_atom_site_aniso_label
_atom_site_aniso_U_11
_atom_site_aniso_U_22
_atom_site_aniso_U_33
_atom_site_aniso_U_12
_atom_site_aniso_U_13
_atom_site_aniso_U_23
Sn1 0.01219(14) 0.01765(16) 0.01408(14) -0.00085(11) 0.00372(11) -0.00305(12)
Sn2 0.01197(14) 0.01826(16) 0.01353(14) 0.00009(11) 0.00359(11) 0.00278(12)
Br1 0.0195(2) 0.0207(2) 0.0148(2) 0.00046(18) 0.00314(17) 0.00112(17)
Br2 0.0196(2) 0.0195(2) 0.0182(2) -0.00415(18) 0.00277(18) -0.00331(18)
Br3 0.0352(3) 0.0244(3) 0.0403(3) -0.0022(2) 0.0139(2) -0.0141(2)
Br4 0.0146(2) 0.0282(3) 0.0343(3) -0.00233(19) 0.0054(2) -0.0006(2)
Br5 0.0218(2) 0.0210(2) 0.0195(2) 0.00481(18) 0.00270(18) 0.00459(18)
Br6 0.0251(2) 0.0195(2) 0.0153(2) -0.00074(18) 0.00311(18) -0.00001(18)
Br7 0.0199(2) 0.0226(2) 0.0144(2) -0.00124(18) 0.00344(17) -0.00165(18)
Br8 0.0162(2) 0.0280(3) 0.0426(3) 0.00379(19) 0.0092(2) 0.0007(2)
Br9 0.0336(3) 0.0189(2) 0.0348(3) 0.0009(2) 0.0132(2) 0.0083(2)
N1 0.0157(18) 0.0190(19) 0.0212(19) -0.0002(15) 0.0014(16) 0.0007(17)
C1 0.010(2) 0.025(2) 0.016(2) -0.0002(17) 0.0036(17) -0.0018(18)
C2 0.0079(19) 0.021(2) 0.017(2) 0.0017(17) 0.0058(17) 0.0010(18)
C3 0.023(2) 0.025(3) 0.023(2) 0.004(2) 0.007(2) 0.004(2)
C4 0.029(3) 0.015(2) 0.037(3) 0.003(2) 0.013(2) 0.005(2)
C5 0.015(2) 0.020(2) 0.028(2) -0.0036(18) 0.0064(19) -0.010(2)
C6 0.015(2) 0.024(2) 0.018(2) 0.0029(18) 0.0037(18) -0.0017(19)
C7 0.017(2) 0.016(2) 0.020(2) 0.0037(17) 0.0061(18) 0.0018(18)
C8 0.020(2) 0.017(2) 0.014(2) 0.0030(18) 0.0065(18) -0.0061(18)
C9 0.017(2) 0.015(2) 0.015(2) 0.0003(17) 0.0058(17) -0.0042(17)
C10 0.017(2) 0.022(2) 0.016(2) 0.0059(18) 0.0028(18) 0.0047(19)
C11 0.017(2) 0.020(2) 0.023(2) 0.0021(18) 0.0103(19) 0.0045(19)
C12 0.014(2) 0.017(2) 0.023(2) -0.0004(17) 0.0049(18) -0.0039(19)
C13 0.021(2) 0.024(2) 0.014(2) 0.0036(19) 0.0054(18) 0.0017(19)
C14 0.023(2) 0.018(2) 0.017(2) 0.0006(18) 0.0068(19) 0.0034(18)
C15 0.015(2) 0.024(2) 0.015(2) 0.0011(18) 0.0020(17) 0.0021(18)
C16 0.010(2) 0.022(2) 0.020(2) -0.0021(17) 0.0047(17) -0.0014(19)
C17 0.024(2) 0.027(3) 0.027(2) -0.006(2) 0.012(2) -0.010(2)
C18 0.029(3) 0.016(2) 0.035(3) -0.003(2) 0.012(2) -0.006(2)
C19 0.014(2) 0.017(2) 0.029(2) -0.0005(17) 0.0073(19) 0.0048(19)
C20 0.018(2) 0.017(2) 0.021(2) 0.0003(18) 0.0030(19) -0.0015(18)
C21 0.017(2) 0.012(2) 0.019(2) 0.0015(17) 0.0053(18) -0.0006(17)
C22 0.015(2) 0.014(2) 0.016(2) -0.0024(17) 0.0037(17) 0.0048(17)
C23 0.014(2) 0.014(2) 0.018(2) -0.0047(16) 0.0046(17) 0.0018(17)
C24 0.017(2) 0.026(3) 0.018(2) -0.0038(19) 0.0021(18) -0.0047(19)
C25 0.022(2) 0.019(2) 0.025(2) -0.0045(19) 0.011(2) -0.0086(19)
C26 0.011(2) 0.020(2) 0.027(2) 0.0004(17) 0.0046(18) 0.001(2)
C27 0.016(2) 0.029(3) 0.016(2) -0.0005(19) 0.0036(18) -0.001(2)
C28 0.016(2) 0.025(2) 0.017(2) -0.0013(19) 0.0049(18) -0.0014(19)
C29 0.019(2) 0.019(2) 0.016(2) 0.0001(18) 0.0046(18) 0.0028(18)
C30 0.015(2) 0.024(3) 0.026(2) 0.0026(19) 0.0021(19) 0.001(2)
C31 0.025(2) 0.027(3) 0.015(2) -0.005(2) 0.0020(19) 0.001(2)
C32 0.033(3) 0.023(2) 0.017(2) 0.001(2) 0.003(2) -0.001(2)
C33 0.028(3) 0.025(3) 0.016(2) 0.007(2) 0.004(2) -0.001(2)
C34 0.017(2) 0.028(3) 0.017(2) 0.0012(19) 0.0031(18) -0.0010(19)
C35 0.024(3) 0.023(3) 0.038(3) -0.002(2) 0.004(2) 0.005(2)
C36 0.043(3) 0.023(3) 0.028(3) 0.001(2) 0.011(2) -0.004(2)
C37 0.025(3) 0.032(3) 0.027(3) 0.006(2) -0.001(2) 0.007(2)

loop_
_atom_type_symbol
_atom_type_description
_atom_type_scat_dispersion_real
_atom_type_scat_dispersion_imag
_atom_type_scat_source
C C 0.0033 0.0016 'International Tables Vol C Tables 4.2.6.8 and 6.1.1.4'
H H 0.0000 0.0000 'International Tables Vol C Tables 4.2.6.8 and 6.1.1.4'
N N 0.0061 0.0033 'International Tables Vol C Tables 4.2.6.8 and 6.1.1.4'
Br Br -0.2901 2.4595 'International Tables Vol C Tables 4.2.6.8 and 6.1.1.4'
Sn Sn -0.6537 1.4246 'International Tables Vol C Tables 4.2.6.8 and 6.1.1.4'

loop_
_geom_angle_atom_site_label_1
_geom_angle_atom_site_label_2
_geom_angle_atom_site_label_3
_geom_angle_site_symmetry_1
_geom_angle_site_symmetry_3
_geom_angle
_geom_angle_publ_flag
C1 Sn1 C8 . . 141.50(16) y
C1 Sn1 Br2 . . 107.72(12) ?
C8 Sn1 Br2 . . 107.69(12) ?
C1 Sn1 Br1 . . 94.91(12) ?
C8 Sn1 Br1 . . 95.68(12) ?
Br2 Sn1 Br1 . . 96.480(17) ?
C1 Sn1 Br6 . . 83.61(12) ?
C8 Sn1 Br6 . . 84.91(12) ?
Br2 Sn1 Br6 . . 84.913(16) ?
Br1 Sn1 Br6 . . 178.233(17) ?
C15 Sn2 C22 . . 138.41(16) y
C22 Sn2 Br5 . . 109.48(11) ?
C15 Sn2 Br5 . . 110.23(12) ?
C22 Sn2 Br7 . . 94.42(12) ?
C15 Sn2 Br7 . . 93.82(12) ?
Br5 Sn2 Br7 . . 95.245(17) ?
C22 Sn2 Br6 . . 86.42(12) ?
C15 Sn2 Br6 . . 85.60(12) ?
Br5 Sn2 Br6 . . 84.392(16) ?
Br7 Sn2 Br6 . . 179.163(18) ?
Sn2 Br6 Sn1 . . 122.278(17) ?
C36 N1 C29 . . 109.2(3) ?
C36 N1 C35 . . 107.0(4) ?
C29 N1 C35 . . 113.2(3) ?
C36 N1 C37 . . 110.0(4) ?
C29 N1 C37 . . 110.3(4) ?
C35 N1 C37 . . 107.0(4) ?
C2 C1 Sn1 . . 111.9(3) ?
C2 C1 H1A . . 109.2 ?
Sn1 C1 H1A . . 109.2 ?
C2 C1 H1B . . 109.2 ?
Sn1 C1 H1B . . 109.2 ?
H1A C1 H1B . . 107.9 ?
C3 C2 C7 . . 118.0(4) ?
C3 C2 C1 . . 119.6(4) ?
C7 C2 C1 . . 122.4(4) ?
C4 C3 C2 . . 121.2(4) ?
C4 C3 H3 . . 119.4 ?
C2 C3 H3 . . 119.4 ?
C5 C4 C3 . . 119.0(4) ?
C5 C4 H4 . . 120.5 ?
C3 C4 H4 . . 120.5 ?
C6 C5 C4 . . 122.0(4) ?
C6 C5 Br3 . . 119.0(3) ?
C4 C5 Br3 . . 118.9(4) ?
C5 C6 C7 . . 118.3(4) ?
C5 C6 H6 . . 120.8 ?
C7 C6 H6 . . 120.8 ?
C6 C7 C2 . . 121.3(4) ?
C6 C7 H7 . . 119.3 ?
C2 C7 H7 . . 119.3 ?
C9 C8 Sn1 . . 109.6(3) ?
C9 C8 H8A . . 109.8 ?
Sn1 C8 H8A . . 109.8 ?
C9 C8 H8B . . 109.8 ?
Sn1 C8 H8B . . 109.8 ?
H8A C8 H8B . . 108.2 ?
C14 C9 C10 . . 118.4(4) ?
C14 C9 C8 . . 121.0(4) ?
C10 C9 C8 . . 120.6(4) ?
C11 C10 C9 . . 120.5(4) ?
C11 C10 H10 . . 119.7 ?
C9 C10 H10 . . 119.7 ?
C12 C11 C10 . . 119.0(4) ?
C12 C11 H11 . . 120.5 ?
C10 C11 H11 . . 120.5 ?
C11 C12 C13 . . 121.9(4) ?
C11 C12 Br4 . . 119.6(3) ?
C13 C12 Br4 . . 118.5(3) ?
C12 C13 C14 . . 118.5(4) ?
C12 C13 H13 . . 120.8 ?
C14 C13 H13 . . 120.8 ?
C9 C14 C13 . . 121.7(4) ?
C9 C14 H14 . . 119.1 ?
C13 C14 H14 . . 119.1 ?
C16 C15 Sn2 . . 112.1(3) ?
C16 C15 H15A . . 109.2 ?
Sn2 C15 H15A . . 109.2 ?
C16 C15 H15B . . 109.2 ?
Sn2 C15 H15B . . 109.2 ?
H15A C15 H15B . . 107.9 ?
C17 C16 C21 . . 118.5(4) ?
C17 C16 C15 . . 120.0(4) ?
C21 C16 C15 . . 121.5(4) ?
C18 C17 C16 . . 120.9(4) ?
C18 C17 H17 . . 119.5 ?
C16 C17 H17 . . 119.5 ?
C19 C18 C17 . . 119.1(4) ?
C19 C18 H18 . . 120.5 ?
C17 C18 H18 . . 120.5 ?
C20 C19 C18 . . 121.7(4) ?
C20 C19 Br9 . . 119.3(3) ?
C18 C19 Br9 . . 118.9(3) ?
C19 C20 C21 . . 119.1(4) ?
C19 C20 H20 . . 120.5 ?
C21 C20 H20 . . 120.5 ?
C20 C21 C16 . . 120.6(4) ?
C20 C21 H21 . . 119.7 ?
C16 C21 H21 . . 119.7 ?
C23 C22 Sn2 . . 110.2(3) ?
C23 C22 H22A . . 109.6 ?
Sn2 C22 H22A . . 109.6 ?
C23 C22 H22B . . 109.6 ?
Sn2 C22 H22B . . 109.6 ?
H22A C22 H22B . . 108.1 ?
C24 C23 C28 . . 118.1(4) ?
C24 C23 C22 . . 121.1(4) ?
C28 C23 C22 . . 120.8(4) ?
C23 C24 C25 . . 121.1(4) ?
C23 C24 H24 . . 119.5 ?
C25 C24 H24 . . 119.5 ?
C26 C25 C24 . . 119.2(4) ?
C26 C25 H25 . . 120.4 ?
C24 C25 H25 . . 120.4 ?
C25 C26 C27 . . 121.7(4) ?
C25 C26 Br8 . . 120.5(3) ?
C27 C26 Br8 . . 117.8(3) ?
C28 C27 C26 . . 118.2(4) ?
C28 C27 H27 . . 120.9 ?
C26 C27 H27 . . 120.9 ?
C27 C28 C23 . . 121.8(4) ?
C27 C28 H28 . . 119.1 ?
C23 C28 H28 . . 119.1 ?
C34 C29 C30 . . 120.5(4) ?
C34 C29 N1 . . 121.6(4) ?
C30 C29 N1 . . 117.8(4) ?
C31 C30 C29 . . 119.8(4) ?
C31 C30 H30 . . 120.1 ?
C29 C30 H30 . . 120.1 ?
C30 C31 C32 . . 120.3(4) ?
C30 C31 H31 . . 119.8 ?
C32 C31 H31 . . 119.8 ?
C33 C32 C31 . . 119.5(5) ?
C33 C32 H32 . . 120.2 ?
C31 C32 H32 . . 120.2 ?
C32 C33 C34 . . 121.1(4) ?
C32 C33 H33 . . 119.5 ?
C34 C33 H33 . . 119.5 ?
C33 C34 C29 . . 118.7(4) ?
C33 C34 H34 . . 120.6 ?
C29 C34 H34 . . 120.6 ?
N1 C35 H35A . . 109.5 ?
N1 C35 H35B . . 109.5 ?
H35A C35 H35B . . 109.5 ?
N1 C35 H35C . . 109.5 ?
H35A C35 H35C . . 109.5 ?
H35B C35 H35C . . 109.5 ?
N1 C36 H36A . . 109.5 ?
N1 C36 H36B . . 109.5 ?
H36A C36 H36B . . 109.5 ?
N1 C36 H36C . . 109.5 ?
H36A C36 H36C . . 109.5 ?
H36B C36 H36C . . 109.5 ?
N1 C37 H37A . . 109.5 ?
N1 C37 H37B . . 109.5 ?
H37A C37 H37B . . 109.5 ?
N1 C37 H37C . . 109.5 ?
H37A C37 H37C . . 109.5 ?
H37B C37 H37C . . 109.5 ?

loop_
_geom_bond_atom_site_label_1
_geom_bond_atom_site_label_2
_geom_bond_site_symmetry_2
_geom_bond_distance
_geom_bond_publ_flag
Sn1 C1 . 2.163(4) yes
Sn1 C8 . 2.167(4) yes
Sn1 Br1 . 2.6203(5) y
Sn1 Br2 . 2.5051(5) y
Sn1 Br6 . 3.0470(5) y
Sn2 C15 . 2.165(4) yes
Sn2 C22 . 2.160(4) yes
Sn2 Br6 . 2.9818(5) y
Sn2 Br5 . 2.5057(5) y
Sn2 Br7 . 2.6423(5) y
Br3 C5 . 1.906(4) ?
Br4 C12 . 1.908(4) ?
Br8 C26 . 1.911(4) ?
Br9 C19 . 1.908(4) ?
N1 C36 . 1.502(6) ?
N1 C29 . 1.502(6) ?
N1 C35 . 1.505(6) ?
N1 C37 . 1.509(6) ?
C1 C2 . 1.483(6) ?
C1 H1A . 0.9900 ?
C1 H1B . 0.9900 ?
C2 C3 . 1.391(6) ?
C2 C7 . 1.393(6) ?
C3 C4 . 1.380(7) ?
C3 H3 . 0.9500 ?
C4 C5 . 1.374(7) ?
C4 H4 . 0.9500 ?
C5 C6 . 1.371(6) ?
C6 C7 . 1.392(6) ?
C6 H6 . 0.9500 ?
C7 H7 . 0.9500 ?
C8 C9 . 1.493(6) ?
C8 H8A . 0.9900 ?
C8 H8B . 0.9900 ?
C9 C14 . 1.383(6) ?
C9 C10 . 1.402(6) ?
C10 C11 . 1.391(6) ?
C10 H10 . 0.9500 ?
C11 C12 . 1.375(6) ?
C11 H11 . 0.9500 ?
C12 C13 . 1.380(6) ?
C13 C14 . 1.387(6) ?
C13 H13 . 0.9500 ?
C14 H14 . 0.9500 ?
C15 C16 . 1.496(6) ?
C15 H15A . 0.9900 ?
C15 H15B . 0.9900 ?
C16 C17 . 1.394(6) ?
C16 C21 . 1.398(6) ?
C17 C18 . 1.378(7) ?
C17 H17 . 0.9500 ?
C18 C19 . 1.375(6) ?
C18 H18 . 0.9500 ?
C19 C20 . 1.375(6) ?
C20 C21 . 1.383(6) ?
C20 H20 . 0.9500 ?
C21 H21 . 0.9500 ?
C22 C23 . 1.494(6) ?
C22 H22A . 0.9900 ?
C22 H22B . 0.9900 ?
C23 C24 . 1.381(6) ?
C23 C28 . 1.387(6) ?
C24 C25 . 1.394(6) ?
C24 H24 . 0.9500 ?
C25 C26 . 1.358(6) ?
C25 H25 . 0.9500 ?
C26 C27 . 1.385(6) ?
C27 C28 . 1.383(6) ?
C27 H27 . 0.9500 ?
C28 H28 . 0.9500 ?
C29 C34 . 1.389(6) ?
C29 C30 . 1.391(6) ?
C30 C31 . 1.380(7) ?
C30 H30 . 0.9500 ?
C31 C32 . 1.384(7) ?
C31 H31 . 0.9500 ?
C32 C33 . 1.384(7) ?
C32 H32 . 0.9500 ?
C33 C34 . 1.388(7) ?
C33 H33 . 0.9500 ?
C34 H34 . 0.9500 ?
C35 H35A . 0.9800 ?
C35 H35B . 0.9800 ?
C35 H35C . 0.9800 ?
C36 H36A . 0.9800 ?
C36 H36B . 0.9800 ?
C36 H36C . 0.9800 ?
C37 H37A . 0.9800 ?
C37 H37B . 0.9800 ?
C37 H37C . 0.9800 ?

loop_
_geom_hbond_atom_site_label_D
_geom_hbond_atom_site_label_H
_geom_hbond_atom_site_label_A
_geom_hbond_site_symmetry_A
_geom_hbond_distance_DH
_geom_hbond_distance_HA
_geom_hbond_distance_DA
_geom_hbond_angle_DHA
C27 H27 Cg 3_666 0.95 2.58 3.378(4) 142

loop_
_geom_torsion_atom_site_label_1
_geom_torsion_atom_site_label_2
_geom_torsion_atom_site_label_3
_geom_torsion_atom_site_label_4
_geom_torsion_site_symmetry_1
_geom_torsion_site_symmetry_2
_geom_torsion_site_symmetry_3
_geom_torsion_site_symmetry_4
_geom_torsion
_geom_torsion_publ_flag
C22 Sn2 Br6 Sn1 . . . . 43.80(11) ?
C15 Sn2 Br6 Sn1 . . . . -95.34(12) ?
Br5 Sn2 Br6 Sn1 . . . . 153.80(2) ?
C1 Sn1 Br6 Sn2 . . . . -100.97(12) ?
C8 Sn1 Br6 Sn2 . . . . 42.22(12) ?
Br2 Sn1 Br6 Sn2 . . . . 150.53(2) ?
C8 Sn1 C1 C2 . . . . 177.6(3) ?
Br2 Sn1 C1 C2 . . . . -26.4(3) ?
Br1 Sn1 C1 C2 . . . . 72.0(3) ?
Br6 Sn1 C1 C2 . . . . -109.0(3) ?
Sn1 C1 C2 C3 . . . . 90.6(4) ?
Sn1 C1 C2 C7 . . . . -89.3(4) ?
C7 C2 C3 C4 . . . . 0.2(7) ?
C1 C2 C3 C4 . . . . -179.8(4) ?
C2 C3 C4 C5 . . . . 0.6(7) ?
C3 C4 C5 C6 . . . . -1.0(7) ?
C3 C4 C5 Br3 . . . . -179.6(4) ?
C4 C5 C6 C7 . . . . 0.6(7) ?
Br3 C5 C6 C7 . . . . 179.2(3) ?
C5 C6 C7 C2 . . . . 0.2(7) ?
C3 C2 C7 C6 . . . . -0.6(6) ?
C1 C2 C7 C6 . . . . 179.4(4) ?
C1 Sn1 C8 C9 . . . . 174.0(3) ?
Br2 Sn1 C8 C9 . . . . 17.9(3) ?
Br1 Sn1 C8 C9 . . . . -80.8(3) ?
Br6 Sn1 C8 C9 . . . . 100.9(3) ?
Sn1 C8 C9 C14 . . . . 89.1(4) ?
Sn1 C8 C9 C10 . . . . -89.0(4) ?
C14 C9 C10 C11 . . . . -0.8(6) ?
C8 C9 C10 C11 . . . . 177.4(4) ?
C9 C10 C11 C12 . . . . 0.3(7) ?
C10 C11 C12 C13 . . . . 0.4(7) ?
C10 C11 C12 Br4 . . . . 179.4(3) ?
C11 C12 C13 C14 . . . . -0.6(7) ?
Br4 C12 C13 C14 . . . . -179.6(3) ?
C10 C9 C14 C13 . . . . 0.5(6) ?
C8 C9 C14 C13 . . . . -177.7(4) ?
C12 C13 C14 C9 . . . . 0.2(7) ?
C22 Sn2 C15 C16 . . . . 171.9(3) ?
Br5 Sn2 C15 C16 . . . . -26.2(3) ?
Br7 Sn2 C15 C16 . . . . 70.9(3) ?
Br6 Sn2 C15 C16 . . . . -108.5(3) ?
Sn2 C15 C16 C17 . . . . 85.2(4) ?
Sn2 C15 C16 C21 . . . . -95.5(4) ?
C21 C16 C17 C18 . . . . -1.4(7) ?
C15 C16 C17 C18 . . . . 177.9(4) ?
C16 C17 C18 C19 . . . . -0.5(7) ?
C17 C18 C19 C20 . . . . 2.2(7) ?
C17 C18 C19 Br9 . . . . -176.1(4) ?
C18 C19 C20 C21 . . . . -1.8(7) ?
Br9 C19 C20 C21 . . . . 176.5(3) ?
C19 C20 C21 C16 . . . . -0.3(6) ?
C17 C16 C21 C20 . . . . 1.8(6) ?
C15 C16 C21 C20 . . . . -177.5(4) ?
C15 Sn2 C22 C23 . . . . 169.7(3) ?
Br5 Sn2 C22 C23 . . . . 7.6(3) ?
Br7 Sn2 C22 C23 . . . . -89.5(3) ?
Br6 Sn2 C22 C23 . . . . 90.4(3) ?
Sn2 C22 C23 C24 . . . . -100.2(4) ?
Sn2 C22 C23 C28 . . . . 77.0(4) ?
C28 C23 C24 C25 . . . . 0.9(7) ?
C22 C23 C24 C25 . . . . 178.1(4) ?
C23 C24 C25 C26 . . . . -2.0(7) ?
C24 C25 C26 C27 . . . . 2.1(7) ?
C24 C25 C26 Br8 . . . . 180.0(3) ?
C25 C26 C27 C28 . . . . -1.2(7) ?
Br8 C26 C27 C28 . . . . -179.1(3) ?
C26 C27 C28 C23 . . . . 0.1(7) ?
C24 C23 C28 C27 . . . . 0.1(7) ?
C22 C23 C28 C27 . . . . -177.2(4) ?
C36 N1 C29 C34 . . . . 118.1(5) ?
C35 N1 C29 C34 . . . . -1.1(6) ?
C37 N1 C29 C34 . . . . -120.9(4) ?
C36 N1 C29 C30 . . . . -62.2(5) ?
C35 N1 C29 C30 . . . . 178.7(4) ?
C37 N1 C29 C30 . . . . 58.8(5) ?
C34 C29 C30 C31 . . . . -1.5(7) ?
N1 C29 C30 C31 . . . . 178.8(4) ?
C29 C30 C31 C32 . . . . 0.6(7) ?
C30 C31 C32 C33 . . . . 0.9(7) ?
C31 C32 C33 C34 . . . . -1.6(7) ?
C32 C33 C34 C29 . . . . 0.8(7) ?
C30 C29 C34 C33 . . . . 0.8(7) ?
N1 C29 C34 C33 . . . . -179.5(4) ?
